data_2212786
loop_
_publ_author_name
'P. Sakthivel'
'K. Sethusankar'
'P. Jai shankar'
'P. S. Joseph'

_publ_section_title
;
 2-Methyl-1-phenylsulfonyl-1<i>H</i>-indole-3-carbonitrile
;
_journal_coeditor_code BT2281
_journal_issue 4
_journal_name_full 'Acta Crystallographica Section E'
_journal_page_first o1947
_journal_page_last o1948
_journal_paper_doi 10.1107/S1600536807012019
_journal_volume 63
_journal_year 2007
_chemical_formula_iupac 'C16 H12 N2 O2 S'
_chemical_formula_moiety 'C16 H12 N2 O2 S'
_chemical_formula_sum 'C16 H12 N2 O2 S'
_chemical_formula_weight 296.35
_chemical_name_common Indole
_chemical_name_systematic
;
2-Methyl-1-phenylsulfonyl-1H-indole-3-carbonitrile
;
_space_group_IT_number 2
_symmetry_cell_setting triclinic
_symmetry_space_group_name_Hall '-P 1'
_symmetry_space_group_name_H-M 'P -1'
_atom_sites_solution_hydrogens geom
_cell_angle_alpha 102.629(2)
_cell_angle_beta 97.8490(10)
_cell_angle_gamma 112.325(2)
_cell_formula_units_Z 4
_cell_length_a 9.73440(10)
_cell_length_b 12.32950(10)
_cell_length_c 13.3352(2)
_cell_measurement_reflns_used 25
_cell_measurement_temperature 293(2)
_cell_measurement_theta_max 20
_cell_measurement_theta_min 15
_cell_volume 1401.30(4)
_computing_cell_refinement 'CAD-4 EXPRESS'
_computing_data_collection 'CAD-4 EXPRESS (Enraf--Nonius, 1994)'
_computing_data_reduction 'XCAD4 (Harms & Wocadlo, 1997)'
_computing_molecular_graphics 'PLATON (Spek, 2003)'
_computing_publication_material 'SHELXL97 and PLATON'
_computing_structure_refinement 'SHELXL97 (Sheldrick, 1997)'
_computing_structure_solution 'SHELXS97 (Sheldrick, 1997)'
_diffrn_ambient_temperature 293(2)
_diffrn_measured_fraction_theta_full 0.999
_diffrn_measured_fraction_theta_max 0.999
_diffrn_measurement_device_type 'Enraf--Nonius CAD-4'
_diffrn_measurement_method 'Nonprofiled \w/2\q'
_diffrn_radiation_monochromator graphite
_diffrn_radiation_source 'fine focus sealed tube'
_diffrn_radiation_type MoK\a
_diffrn_radiation_wavelength 0.71073
_diffrn_reflns_av_R_equivalents 0.0254
_diffrn_reflns_limit_h_max 11
_diffrn_reflns_limit_h_min -1
_diffrn_reflns_limit_k_max 13
_diffrn_reflns_limit_k_min -14
_diffrn_reflns_limit_l_max 15
_diffrn_reflns_limit_l_min -15
_diffrn_reflns_number 5861
_diffrn_reflns_reduction_process
;
;
_diffrn_reflns_theta_full 24.98
_diffrn_reflns_theta_max 24.98
_diffrn_reflns_theta_min 2.08
_diffrn_standards_decay_% 2
_diffrn_standards_interval_count 100
_diffrn_standards_number 3
_exptl_absorpt_coefficient_mu 0.236
_exptl_absorpt_correction_T_max 0.9587
_exptl_absorpt_correction_T_min 0.9282
_exptl_absorpt_correction_type psi-scan
_exptl_absorpt_process_details '(North <i>et al.</i>,  1968)'
_exptl_crystal_colour colourless
_exptl_crystal_density_diffrn 1.405
_exptl_crystal_density_method 'Not Measured'
_exptl_crystal_description block
_exptl_crystal_F_000 616
_exptl_crystal_size_max 0.32
_exptl_crystal_size_mid 0.28
_exptl_crystal_size_min 0.18
_refine_diff_density_max 0.515
_refine_diff_density_min -0.289
_refine_ls_extinction_method none
_refine_ls_goodness_of_fit_ref 1
_refine_ls_hydrogen_treatment constr
_refine_ls_matrix_type full
_refine_ls_number_parameters 381
_refine_ls_number_reflns 4917
_refine_ls_number_restraints 0
_refine_ls_restrained_S_all 1
_refine_ls_R_factor_gt 0.0567
_refine_ls_shift/su_max 0
_refine_ls_shift/su_mean 0
_refine_ls_structure_factor_coef Fsqd
_refine_ls_weighting_details 'calc w = 1/[\s^2^(Fo^2^)+(0.1003P)^2^] where P=(Fo^2^+2Fc^2^)/3'
_refine_ls_weighting_scheme calc
_refine_ls_wR_factor_ref 0.1837
_reflns_number_gt 2439
_reflns_number_total 4917
_reflns_threshold_expression I>2\s(I)
_cod_data_source_file bt2281.cif
_cod_data_source_block I
_cod_depositor_comments
;
The following automatic conversions were performed:
'_symmetry_cell_setting' value 'Triclinic' changed to 'triclinic'
according to '/home/saulius/struct/CIF-dictionaries/cif_core.dic'
dictionary named 'cif_core.dic' version 2.4.1 from 2010-06-29.

Automatic conversion script
Id: cif_fix_enum 1527 2010-12-29 10:47:43Z saulius 

The following automatic conversions were performed:

'_symmetry_cell_setting' value 'Triclinic' changed to 'triclinic'
according to /home/saulius/struct/CIF-dictionaries/cif_core.dic
dictionary named 'cif_core.dic' version 2.4.1 from 2010-06-29.

Automatic conversion script
Id: cif_fix_values 1715 2011-07-08 13:25:40Z adriana 
;
_cod_database_code 2212786
_cod_database_fobs_code 2212786

loop_
_symmetry_equiv_pos_as_xyz
x,y,z
-x,-y,-z

loop_
_atom_site_aniso_label
_atom_site_aniso_U_11
_atom_site_aniso_U_22
_atom_site_aniso_U_33
_atom_site_aniso_U_12
_atom_site_aniso_U_13
_atom_site_aniso_U_23
S1A 0.0529(7) 0.0403(6) 0.0610(8) 0.0155(6) 0.0193(6) 0.0069(5)
O1A 0.069(2) 0.050(2) 0.104(3) 0.0333(18) 0.028(2) 0.0249(19)
O2A 0.068(2) 0.055(2) 0.053(2) 0.0131(18) 0.0150(17) -0.0096(15)
N1A 0.043(2) 0.045(2) 0.048(2) 0.0178(18) 0.0101(18) 0.0088(18)
N2A 0.081(3) 0.084(3) 0.089(3) 0.034(3) 0.012(3) 0.046(3)
C2A 0.040(2) 0.048(3) 0.060(3) 0.020(2) 0.015(2) 0.018(2)
C3A 0.055(3) 0.060(3) 0.074(3) 0.020(3) 0.010(3) 0.031(3)
C4A 0.060(3) 0.071(4) 0.064(3) 0.031(3) 0.005(3) 0.017(3)
C5A 0.044(3) 0.064(3) 0.079(4) 0.015(3) 0.000(3) 0.020(3)
C6A 0.050(3) 0.051(3) 0.075(3) 0.017(2) 0.014(3) 0.018(3)
C7A 0.047(3) 0.041(2) 0.054(3) 0.021(2) 0.017(2) 0.008(2)
C8A 0.046(3) 0.053(3) 0.051(3) 0.022(2) 0.010(2) 0.019(2)
C9A 0.046(3) 0.054(3) 0.042(3) 0.022(2) 0.013(2) 0.006(2)
C10A 0.059(3) 0.069(3) 0.060(3) 0.027(3) 0.012(3) 0.023(3)
C11A 0.052(3) 0.083(4) 0.058(3) 0.026(3) 0.003(3) 0.020(3)
C12A 0.049(3) 0.035(2) 0.052(3) 0.014(2) 0.017(2) 0.010(2)
C13A 0.074(3) 0.050(3) 0.048(3) 0.025(3) 0.008(3) 0.015(2)
C14A 0.114(5) 0.051(3) 0.039(3) 0.027(3) 0.024(3) 0.010(2)
C15A 0.087(4) 0.047(3) 0.072(4) 0.025(3) 0.047(3) 0.017(3)
C16A 0.061(3) 0.067(3) 0.076(4) 0.028(3) 0.025(3) 0.018(3)
C17A 0.049(3) 0.057(3) 0.049(3) 0.017(2) 0.017(2) 0.008(2)
S1B 0.0541(7) 0.0424(7) 0.0780(9) 0.0196(6) 0.0332(7) 0.0202(6)
O1B 0.102(3) 0.063(2) 0.067(2) 0.028(2) 0.047(2) 0.0301(18)
O2B 0.046(2) 0.053(2) 0.144(4) 0.0194(17) 0.033(2) 0.030(2)
N1B 0.042(2) 0.0385(19) 0.053(2) 0.0176(17) 0.0155(17) 0.0122(17)
N2B 0.062(3) 0.078(3) 0.081(3) 0.012(3) -0.007(3) 0.026(3)
C2B 0.045(2) 0.035(2) 0.046(3) 0.017(2) 0.014(2) 0.0071(19)
C3B 0.041(3) 0.049(3) 0.066(3) 0.017(2) 0.006(2) 0.010(2)
C4B 0.059(3) 0.068(3) 0.052(3) 0.040(3) -0.001(2) 0.010(3)
C5B 0.065(3) 0.058(3) 0.054(3) 0.030(3) 0.017(3) 0.025(2)
C6B 0.049(3) 0.048(3) 0.057(3) 0.018(2) 0.011(2) 0.021(2)
C7B 0.046(3) 0.040(2) 0.040(2) 0.018(2) 0.016(2) 0.0081(19)
C8B 0.041(2) 0.046(3) 0.047(3) 0.018(2) 0.012(2) 0.012(2)
C9B 0.053(3) 0.046(3) 0.044(3) 0.027(2) 0.018(2) 0.012(2)
C10B 0.057(3) 0.059(3) 0.047(3) 0.023(3) 0.009(2) 0.017(2)
C11B 0.082(4) 0.068(3) 0.061(3) 0.044(3) 0.019(3) 0.029(3)
C12B 0.044(2) 0.039(2) 0.053(3) 0.014(2) 0.015(2) 0.015(2)
C13B 0.071(3) 0.048(3) 0.069(3) 0.029(3) 0.016(3) 0.019(3)
C14B 0.082(4) 0.050(3) 0.111(5) 0.032(3) 0.031(4) 0.015(3)
C15B 0.086(4) 0.042(3) 0.095(5) 0.009(3) 0.041(4) -0.013(3)
C16B 0.079(4) 0.060(4) 0.079(4) 0.011(3) 0.016(3) 0.005(3)
C17B 0.058(3) 0.051(3) 0.085(4) 0.017(3) 0.006(3) 0.020(3)

loop_
_atom_site_type_symbol
_atom_site_label
_atom_site_fract_x
_atom_site_fract_y
_atom_site_fract_z
_atom_site_U_iso_or_equiv
_atom_site_thermal_displace_type
_atom_site_occupancy
S S1A 0.76301(14) 0.10871(10) 0.37440(10) 0.0536(4) Uani 1.000
O O1A 0.8557(4) 0.0583(3) 0.4192(3) 0.0706(14) Uani 1.000
O O2A 0.6637(4) 0.0469(3) 0.2714(2) 0.0672(12) Uani 1.000
N N1A 0.8866(4) 0.2454(3) 0.3688(3) 0.0466(12) Uani 1.000
N N2A 1.0130(5) 0.5858(4) 0.2315(4) 0.0823(17) Uani 1.000
C C2A 1.0324(5) 0.3200(4) 0.4391(3) 0.0482(16) Uani 1.000
C C3A 1.1116(5) 0.3004(5) 0.5240(4) 0.0631(17) Uani 1.000
C C4A 1.2538(6) 0.3910(5) 0.5769(4) 0.0656(19) Uani 1.000
C C5A 1.3184(5) 0.4983(5) 0.5497(4) 0.0667(19) Uani 1.000
C C6A 1.2397(5) 0.5178(4) 0.4667(4) 0.0603(17) Uani 1.000
C C7A 1.0939(5) 0.4279(4) 0.4114(3) 0.0471(16) Uani 1.000
C C8A 0.9830(5) 0.4202(4) 0.3254(3) 0.0492(17) Uani 1.000
C C9A 0.8571(5) 0.3102(4) 0.3002(3) 0.0483(17) Uani 1.000
C C10A 0.9970(6) 0.5119(5) 0.2735(4) 0.0623(17) Uani 1.000
C C11A 0.7141(5) 0.2683(5) 0.2173(4) 0.0664(19) Uani 1.000
C C12A 0.6582(5) 0.1445(4) 0.4639(3) 0.0465(16) Uani 1.000
C C13A 0.7111(6) 0.1621(4) 0.5696(4) 0.0584(17) Uani 1.000
C C14A 0.6261(8) 0.1872(4) 0.6388(4) 0.071(2) Uani 1.000
C C15A 0.4923(7) 0.1919(4) 0.6013(4) 0.067(2) Uani 1.000
C C16A 0.4410(6) 0.1754(5) 0.4957(4) 0.0674(19) Uani 1.000
C C17A 0.5223(5) 0.1487(4) 0.4263(4) 0.0542(17) Uani 1.000
S S1B 0.65669(14) 0.77085(10) 0.11227(11) 0.0562(4) Uani 1.000
O O1B 0.6880(4) 0.7532(3) 0.2137(3) 0.0748(14) Uani 1.000
O O2B 0.5200(3) 0.7808(3) 0.0742(3) 0.0803(16) Uani 1.000
N N1B 0.8000(4) 0.9042(3) 0.1172(3) 0.0441(11) Uani 1.000
N N2B 1.2981(5) 1.2233(4) 0.2714(4) 0.0815(17) Uani 1.000
C C2B 0.7879(5) 0.9832(4) 0.0560(3) 0.0425(14) Uani 1.000
C C3B 0.6709(5) 0.9709(4) -0.0221(4) 0.0546(17) Uani 1.000
C C4B 0.6955(6) 1.0649(5) -0.0668(4) 0.0584(17) Uani 1.000
C C5B 0.8332(5) 1.1691(4) -0.0350(4) 0.0560(17) Uani 1.000
C C6B 0.9508(5) 1.1828(4) 0.0437(3) 0.0514(17) Uani 1.000
C C7B 0.9284(5) 1.0861(4) 0.0885(3) 0.0421(14) Uani 1.000
C C8B 1.0232(5) 1.0701(4) 0.1708(3) 0.0450(16) Uani 1.000
C C9B 0.9471(5) 0.9598(4) 0.1860(3) 0.0453(17) Uani 1.000
C C10B 1.1761(6) 1.1556(4) 0.2277(4) 0.0550(17) Uani 1.000
C C11B 1.0060(6) 0.9064(4) 0.2615(4) 0.0645(19) Uani 1.000
C C12B 0.6762(5) 0.6583(4) 0.0173(4) 0.0459(14) Uani 1.000
C C13B 0.7520(6) 0.5942(4) 0.0496(4) 0.0613(17) Uani 1.000
C C14B 0.7669(7) 0.5057(5) -0.0251(6) 0.080(2) Uani 1.000
C C15B 0.7064(7) 0.4811(5) -0.1301(5) 0.084(2) Uani 1.000
C C16B 0.6297(7) 0.5451(5) -0.1620(5) 0.082(2) Uani 1.000
C C17B 0.6132(6) 0.6348(4) -0.0883(4) 0.0679(19) Uani 1.000
H H3A 1.06954 0.22910 0.54354 0.0753 Uiso 1.000
H H4A 1.30910 0.38006 0.63340 0.0788 Uiso 1.000
H H5A 1.41543 0.55738 0.58770 0.0803 Uiso 1.000
H H6A 1.28279 0.58953 0.44787 0.0724 Uiso 1.000
H H11D 0.72131 0.33157 0.18453 0.1003 Uiso 1.000
H H11E 0.62845 0.25071 0.24916 0.1003 Uiso 1.000
H H11F 0.70018 0.19546 0.16481 0.1003 Uiso 1.000
H H13A 0.80201 0.15713 0.59410 0.0703 Uiso 1.000
H H14A 0.66059 0.20082 0.71095 0.0846 Uiso 1.000
H H15A 0.43433 0.20662 0.64814 0.0807 Uiso 1.000
H H16A 0.35130 0.18232 0.47161 0.0807 Uiso 1.000
H H17A 0.48604 0.13346 0.35406 0.0652 Uiso 1.000
H H3B 0.57825 0.90139 -0.04401 0.0659 Uiso 1.000
H H4B 0.61762 1.05855 -0.11981 0.0703 Uiso 1.000
H H5B 0.84612 1.23056 -0.06753 0.0675 Uiso 1.000
H H6B 1.04198 1.25366 0.06659 0.0614 Uiso 1.000
H H11A 1.11357 0.95593 0.29124 0.0971 Uiso 1.000
H H11B 0.98964 0.82459 0.22497 0.0971 Uiso 1.000
H H11C 0.95296 0.90404 0.31716 0.0971 Uiso 1.000
H H13B 0.79296 0.61008 0.12120 0.0735 Uiso 1.000
H H14B 0.81912 0.46203 -0.00367 0.0968 Uiso 1.000
H H15B 0.71726 0.42104 -0.17994 0.1003 Uiso 1.000
H H16B 0.58822 0.52816 -0.23376 0.0980 Uiso 1.000
H H17B 0.56070 0.67824 -0.10976 0.0811 Uiso 1.000

loop_
_atom_type_symbol
_atom_type_description
_atom_type_scat_dispersion_real
_atom_type_scat_dispersion_imag
_atom_type_scat_source
S S 0.1246 0.1234 'International Tables Vol C Tables 4.2.6.8 and 6.1.1.4'
O O 0.0106 0.0060 'International Tables Vol C Tables 4.2.6.8 and 6.1.1.4'
N N 0.0061 0.0033 'International Tables Vol C Tables 4.2.6.8 and 6.1.1.4'
H H 0.0000 0.0000 'International Tables Vol C Tables 4.2.6.8 and 6.1.1.4'
C C 0.0033 0.0016 'International Tables Vol C Tables 4.2.6.8 and 6.1.1.4'

loop_
_geom_angle_atom_site_label_1
_geom_angle_atom_site_label_2
_geom_angle_atom_site_label_3
_geom_angle
_geom_angle_publ_flag
O1A S1A O2A 120.7(2) .
O1A S1A N1A 105.1(2) .
O1A S1A C12A 109.5(2) .
O2A S1A N1A 106.2(2) .
O2A S1A C12A 109.2(2) .
N1A S1A C12A 104.9(2) .
O1B S1B N1B 106.0(2) .
O1B S1B C12B 108.9(2) .
O2B S1B N1B 105.4(2) .
O2B S1B C12B 109.5(2) .
N1B S1B C12B 105.1(2) .
O1B S1B O2B 120.8(2) .
S1A N1A C9A 125.8(3) .
S1A N1A C2A 125.6(3) .
C2A N1A C9A 108.3(4) .
S1B N1B C2B 124.9(3) .
S1B N1B C9B 126.2(3) .
C2B N1B C9B 108.8(4) .
C3A C2A C7A 121.5(5) no
N1A C2A C3A 130.9(4) .
N1A C2A C7A 107.6(4) .
C2A C3A C4A 117.0(5) no
C3A C4A C5A 122.6(5) no
C4A C5A C6A 120.3(5) no
C5A C6A C7A 118.7(5) no
C2A C7A C8A 107.1(4) no
C6A C7A C8A 132.9(4) no
C2A C7A C6A 119.9(4) no
C9A C8A C10A 124.4(4) no
C7A C8A C10A 126.2(5) no
C7A C8A C9A 109.4(4) no
N1A C9A C11A 126.3(4) .
N1A C9A C8A 107.5(4) .
C8A C9A C11A 126.3(4) no
N2A C10A C8A 177.7(7) .
S1A C12A C13A 119.0(4) .
S1A C12A C17A 119.6(3) .
C13A C12A C17A 121.3(5) no
C12A C13A C14A 118.5(5) no
C13A C14A C15A 119.9(5) no
C14A C15A C16A 121.2(6) no
C15A C16A C17A 119.5(6) no
C12A C17A C16A 119.4(5) no
C4A C3A H3A 122.00 no
C2A C3A H3A 121.00 no
C3A C4A H4A 119.00 no
C5A C4A H4A 119.00 no
C6A C5A H5A 120.00 no
C4A C5A H5A 120.00 no
C5A C6A H6A 121.00 no
C7A C6A H6A 121.00 no
C9A C11A H11D 109.00 no
C9A C11A H11F 109.00 no
H11D C11A H11E 109.00 no
H11D C11A H11F 110.00 no
H11E C11A H11F 109.00 no
C9A C11A H11E 109.00 no
C12A C13A H13A 121.00 no
C14A C13A H13A 121.00 no
C15A C14A H14A 120.00 no
C13A C14A H14A 120.00 no
C16A C15A H15A 119.00 no
C14A C15A H15A 119.00 no
C15A C16A H16A 120.00 no
C17A C16A H16A 120.00 no
C16A C17A H17A 120.00 no
C12A C17A H17A 120.00 no
N1B C2B C3B 131.7(4) .
N1B C2B C7B 106.5(4) .
C3B C2B C7B 121.8(4) no
C2B C3B C4B 117.6(5) no
C3B C4B C5B 121.8(5) no
C4B C5B C6B 121.0(5) no
C5B C6B C7B 117.7(4) no
C2B C7B C6B 119.9(4) no
C2B C7B C8B 107.5(4) no
C6B C7B C8B 132.5(4) no
C7B C8B C9B 109.5(4) no
C7B C8B C10B 125.8(4) no
C9B C8B C10B 124.6(4) no
N1B C9B C8B 107.7(4) .
N1B C9B C11B 125.6(4) .
C8B C9B C11B 126.7(4) no
N2B C10B C8B 178.9(5) .
S1B C12B C13B 119.2(4) .
S1B C12B C17B 119.6(4) .
C13B C12B C17B 121.2(5) no
C12B C13B C14B 119.1(5) no
C13B C14B C15B 120.9(6) no
C14B C15B C16B 119.7(6) no
C15B C16B C17B 120.5(6) no
C12B C17B C16B 118.6(5) no
C2B C3B H3B 121.00 no
C4B C3B H3B 121.00 no
C3B C4B H4B 119.00 no
C5B C4B H4B 119.00 no
C4B C5B H5B 119.00 no
C6B C5B H5B 119.00 no
C5B C6B H6B 121.00 no
C7B C6B H6B 121.00 no
C9B C11B H11A 109.00 no
C9B C11B H11B 109.00 no
C9B C11B H11C 109.00 no
H11A C11B H11B 109.00 no
H11A C11B H11C 109.00 no
H11B C11B H11C 109.00 no
C12B C13B H13B 120.00 no
C14B C13B H13B 120.00 no
C13B C14B H14B 120.00 no
C15B C14B H14B 120.00 no
C14B C15B H15B 120.00 no
C16B C15B H15B 120.00 no
C15B C16B H16B 120.00 no
C17B C16B H16B 120.00 no
C12B C17B H17B 121.00 no
C16B C17B H17B 121.00 no

loop_
_geom_bond_atom_site_label_1
_geom_bond_atom_site_label_2
_geom_bond_distance
_geom_bond_publ_flag
S1A O1A 1.414(4) yes
S1A O2A 1.422(3) yes
S1A N1A 1.683(4) yes
S1A C12A 1.762(5) yes
S1B O1B 1.427(4) yes
S1B O2B 1.418(4) yes
S1B N1B 1.685(4) yes
S1B C12B 1.750(5) yes
N1A C9A 1.407(6) .
N1A C2A 1.417(6) .
N2A C10A 1.143(8) .
N1B C9B 1.408(6) .
N1B C2B 1.427(6) .
N2B C10B 1.137(8) .
C2A C7A 1.391(7) no
C2A C3A 1.399(7) no
C3A C4A 1.370(8) no
C4A C5A 1.385(8) no
C5A C6A 1.376(7) no
C6A C7A 1.396(7) no
C7A C8A 1.423(6) no
C8A C9A 1.371(7) no
C8A C10A 1.424(7) no
C9A C11A 1.487(7) no
C12A C13A 1.372(6) no
C12A C17A 1.374(7) no
C13A C14A 1.382(9) no
C14A C15A 1.357(10) no
C15A C16A 1.371(7) no
C16A C17A 1.362(8) no
C3A H3A 0.9300 no
C4A H4A 0.9300 no
C5A H5A 0.9300 no
C6A H6A 0.9300 no
C11A H11D 0.9600 no
C11A H11E 0.9600 no
C11A H11F 0.9600 no
C13A H13A 0.9300 no
C14A H14A 0.9300 no
C15A H15A 0.9300 no
C16A H16A 0.9300 no
C17A H17A 0.9300 no
C2B C3B 1.371(7) no
C2B C7B 1.396(7) no
C3B C4B 1.373(8) no
C4B C5B 1.388(8) no
C5B C6B 1.374(7) no
C6B C7B 1.406(6) no
C7B C8B 1.432(6) no
C8B C9B 1.355(7) no
C8B C10B 1.433(7) no
C9B C11B 1.482(7) no
C12B C13B 1.364(8) no
C12B C17B 1.376(7) no
C13B C14B 1.374(9) no
C14B C15B 1.361(10) no
C15B C16B 1.367(10) no
C16B C17B 1.385(8) no
C3B H3B 0.9300 no
C4B H4B 0.9300 no
C5B H5B 0.9300 no
C6B H6B 0.9300 no
C11B H11A 0.9600 no
C11B H11B 0.9600 no
C11B H11C 0.9600 no
C13B H13B 0.9300 no
C14B H14B 0.9300 no
C15B H15B 0.9300 no
C16B H16B 0.9300 no
C17B H17B 0.9300 no

loop_
_geom_contact_atom_site_label_1
_geom_contact_atom_site_label_2
_geom_contact_distance
_geom_contact_site_symmetry_2
_geom_contact_publ_flag
S1A H3A 3.0900 . no
S1A H11E 3.1600 . no
S1B H3B 3.0800 . no
S1B H11B 3.1300 . no
O1A C3A 2.940(7) . no
O1A C11B 3.357(7) 1_545 no
O1B C11B 2.837(7) . no
O1B C15A 3.314(7) 2_666 no
O2A C2B 3.319(5) 1_545 no
O2A N1B 3.166(5) 1_545 no
O2A C11A 2.855(7) . no
O2B C4B 3.330(7) 2_675 no
O2B C3B 2.918(6) . no
O1A H13A 2.6000 . no
O1A H11C 2.6400 1_545 no
O1A H3A 2.3900 . no
O1B H11C 2.5100 . no
O1B H4A 2.8900 2_766 no
O1B H15A 2.3900 2_666 no
O1B H11B 2.7000 . no
O1B H13B 2.5400 . no
O2A H17A 2.6000 . no
O2A H4B 2.8100 2_665 no
O2A H11F 2.5100 . no
O2A H11E 2.7300 . no
O2B H3B 2.3800 . no
O2B H4B 2.7900 2_675 no
O2B H17B 2.6600 . no
N1B O2A 3.166(5) 1_565 no
N2A C13B 3.313(8) . no
N2B C17B 3.326(7) 2_775 no
N2B C17A 3.317(7) 1_665 no
N2B C16A 3.390(7) 1_665 no
N2B C16B 3.369(8) 2_775 no
N2A H13B 2.5800 . no
N2A H15B 2.8300 2_765 no
N2B H17B 2.9500 2_775 no
N2B H17A 2.7000 1_665 no
N2B H16A 2.8400 1_665 no
C2B O2A 3.319(5) 1_565 no
C3A O1A 2.940(7) . no
C3B O2B 2.918(6) . no
C4B O2B 3.330(7) 2_675 no
C11A O2A 2.855(7) . no
C11B O1B 2.837(7) . no
C11B O1A 3.357(7) 1_565 no
C13B N2A 3.313(8) . no
C15A O1B 3.314(7) 2_666 no
C16A N2B 3.390(7) 1_445 no
C16B N2B 3.369(8) 2_775 no
C17A N2B 3.317(7) 1_445 no
C17B N2B 3.326(7) 2_775 no
C10A H11D 2.6500 . no
C10A H6A 3.0500 . no
C10B H11A 2.6600 . no
C10B H6B 3.0600 . no
C11A H3B 3.0600 2_665 no
C11B H13A 2.9300 2_766 no
C12A H6A 3.0300 2_766 no
C12B H6B 3.0100 2_775 no
C13B H11B 3.0800 . no
C13B H6B 3.0300 2_775 no
C14A H15B 3.0600 1_556 no
C14A H6A 3.0800 2_766 no
C14B H6B 3.0600 2_775 no
C15A H6A 3.0300 2_766 no
C15B H6B 3.0900 2_775 no
C16A H6A 2.9600 2_766 no
C16B H6B 3.0800 2_775 no
C17A H11E 3.0300 . no
C17A H6A 2.9900 2_766 no
C17B H6B 3.0500 2_775 no
H3A S1A 3.0900 . no
H3A O1A 2.3900 . no
H3B S1B 3.0800 . no
H3B C11A 3.0600 2_665 no
H3B O2B 2.3800 . no
H4A O1B 2.8900 2_766 no
H4B O2B 2.7900 2_675 no
H4B O2A 2.8100 2_665 no
H6A C16A 2.9600 2_766 no
H6A C17A 2.9900 2_766 no
H6A C15A 3.0300 2_766 no
H6A C10A 3.0500 . no
H6A C12A 3.0300 2_766 no
H6A C14A 3.0800 2_766 no
H6B C10B 3.0600 . no
H6B C14B 3.0600 2_775 no
H6B C15B 3.0900 2_775 no
H6B C16B 3.0800 2_775 no
H6B C17B 3.0500 2_775 no
H6B C12B 3.0100 2_775 no
H6B C13B 3.0300 2_775 no
H11A C10B 2.6600 . no
H11A H13A 2.5300 2_766 no
H11B O1B 2.7000 . no
H11B S1B 3.1300 . no
H11B H13B 2.5300 . no
H11B C13B 3.0800 . no
H11C O1B 2.5100 . no
H11C O1A 2.6400 1_565 no
H11D C10A 2.6500 . no
H11E O2A 2.7300 . no
H11E C17A 3.0300 . no
H11E H17A 2.4200 . no
H11E S1A 3.1600 . no
H11F O2A 2.5100 . no
H13A O1A 2.6000 . no
H13A C11B 2.9300 2_766 no
H13A H11A 2.5300 2_766 no
H13B N2A 2.5800 . no
H13B H11B 2.5300 . no
H13B O1B 2.5400 . no
H14A H15B 2.5900 1_556 no
H15A O1B 2.3900 2_666 no
H15B N2A 2.8300 2_765 no
H15B C14A 3.0600 1_554 no
H15B H14A 2.5900 1_554 no
H16A N2B 2.8400 1_445 no
H17A O2A 2.6000 . no
H17A N2B 2.7000 1_445 no
H17A H11E 2.4200 . no
H17B O2B 2.6600 . no
H17B N2B 2.9500 2_775 no

loop_
_geom_hbond_atom_site_label_D
_geom_hbond_atom_site_label_H
_geom_hbond_atom_site_label_A
_geom_hbond_site_symmetry_A
_geom_hbond_distance_DH
_geom_hbond_distance_HA
_geom_hbond_distance_DA
_geom_hbond_angle_DHA
_geom_hbond_publ_flag
C3A H3A O1A . 0.9300 2.3900 2.940(7) 118.00 yes
C3B H3B O2B . 0.9300 2.3800 2.918(6) 117.00 yes
C11B H11C O1B . 0.9600 2.5100 2.837(7) 100.00 yes
C11A H11F O2A . 0.9600 2.5100 2.855(7) 101.00 yes
C13B H13B O1B . 0.9300 2.5400 2.906(7) 104.00 yes
C13B H13B N2A . 0.9300 2.5800 3.313(8) 136.00 yes
C15A H15A O1B 2_666 0.9300 2.3900 3.314(7) 172.00 yes
C17A H17A O2A . 0.9300 2.6000 2.948(6) 103.00 yes

loop_
_geom_torsion_atom_site_label_1
_geom_torsion_atom_site_label_2
_geom_torsion_atom_site_label_3
_geom_torsion_atom_site_label_4
_geom_torsion
_geom_torsion_publ_flag
O1A S1A N1A C2A -29.5(4) no
O1A S1A N1A C9A 157.0(4) no
O2A S1A N1A C2A -158.4(4) no
O2A S1A N1A C9A 28.0(4) no
C12A S1A N1A C2A 86.0(4) no
C12A S1A N1A C9A -87.6(4) no
O1A S1A C12A C13A 22.2(5) no
O1A S1A C12A C17A -154.8(4) no
O2A S1A C12A C13A 156.4(4) no
O2A S1A C12A C17A -20.7(5) no
N1A S1A C12A C13A -90.1(4) no
N1A S1A C12A C17A 92.8(4) no
N1B S1B C12B C17B -84.3(5) no
C12B S1B N1B C2B 92.2(4) no
C12B S1B N1B C9B -91.9(4) no
O1B S1B C12B C13B -16.6(5) no
O1B S1B N1B C2B -152.5(4) no
O1B S1B N1B C9B 23.3(5) no
O2B S1B N1B C2B -23.4(4) no
O2B S1B N1B C9B 152.5(4) no
O1B S1B C12B C17B 162.5(4) no
O2B S1B C12B C13B -150.6(4) no
O2B S1B C12B C17B 28.5(5) no
N1B S1B C12B C13B 96.6(4) no
S1A N1A C2A C7A -176.5(3) no
C9A N1A C2A C7A -2.0(5) no
C9A N1A C2A C3A 177.3(5) no
S1A N1A C2A C3A 2.8(8) no
S1A N1A C9A C8A 176.2(3) no
C2A N1A C9A C8A 1.7(5) no
S1A N1A C9A C11A -2.5(7) no
C2A N1A C9A C11A -177.0(4) no
C2B N1B C9B C11B -179.0(4) no
C9B N1B C2B C3B 178.9(5) no
S1B N1B C2B C7B 176.5(3) no
S1B N1B C2B C3B -4.7(7) no
S1B N1B C9B C11B 4.6(7) no
S1B N1B C9B C8B -175.0(3) no
C9B N1B C2B C7B 0.1(5) no
C2B N1B C9B C8B 1.4(5) no
C7A C2A C3A C4A -1.5(8) no
N1A C2A C7A C6A -178.6(4) no
N1A C2A C3A C4A 179.3(5) no
C3A C2A C7A C6A 2.0(7) no
N1A C2A C7A C8A 1.5(5) no
C3A C2A C7A C8A -177.9(5) no
C2A C3A C4A C5A 0.4(8) no
C3A C4A C5A C6A 0.1(9) no
C4A C5A C6A C7A 0.4(8) no
C5A C6A C7A C8A 178.4(5) no
C5A C6A C7A C2A -1.4(7) no
C6A C7A C8A C9A 179.7(5) no
C2A C7A C8A C9A -0.5(5) no
C2A C7A C8A C10A 178.6(5) no
C6A C7A C8A C10A -1.3(9) no
C10A C8A C9A C11A -1.2(8) no
C10A C8A C9A N1A -179.9(5) no
C7A C8A C9A N1A -0.8(5) no
C7A C8A C9A C11A 177.9(5) no
S1A C12A C17A C16A 179.5(4) no
C13A C12A C17A C16A 2.5(8) no
C17A C12A C13A C14A -1.5(7) no
S1A C12A C13A C14A -178.5(4) no
C12A C13A C14A C15A 1.1(7) no
C13A C14A C15A C16A -1.8(8) no
C14A C15A C16A C17A 2.8(8) no
C15A C16A C17A C12A -3.1(8) no
C7B C2B C3B C4B -1.0(7) no
N1B C2B C7B C6B -178.6(4) no
N1B C2B C7B C8B -1.4(5) no
N1B C2B C3B C4B -179.7(5) no
C3B C2B C7B C6B 2.5(7) no
C3B C2B C7B C8B 179.6(4) no
C2B C3B C4B C5B 0.1(8) no
C3B C4B C5B C6B -0.5(8) no
C4B C5B C6B C7B 1.9(7) no
C5B C6B C7B C8B -179.2(5) no
C5B C6B C7B C2B -2.8(7) no
C2B C7B C8B C9B 2.3(5) no
C2B C7B C8B C10B -178.8(5) no
C6B C7B C8B C9B 179.0(5) no
C6B C7B C8B C10B -2.1(9) no
C7B C8B C9B C11B 178.1(5) no
C10B C8B C9B N1B 178.8(5) no
C10B C8B C9B C11B -0.8(8) no
C7B C8B C9B N1B -2.2(5) no
S1B C12B C13B C14B 179.9(5) no
C17B C12B C13B C14B 0.8(8) no
S1B C12B C17B C16B -179.8(4) no
C13B C12B C17B C16B -0.7(8) no
C12B C13B C14B C15B -0.4(9) no
C13B C14B C15B C16B 0.0(10) no
C14B C15B C16B C17B 0.0(10) no
C15B C16B C17B C12B 0.3(9) no

loop_
_cod_related_entry_id
_cod_related_entry_database
_cod_related_entry_code
1 ChemSpider 10025505
